data_7700773
loop_
_publ_author_name
'Baumeister, Jakob E.'
'Mitchell, Andrew W.'
'Kelley, Steven P.'
'Barnes, Charles L.'
'Jurisson, Silvia S.'

_publ_section_title
;
 Steric influence of salicylaldehyde-based Schiff base ligands on the
 formation of trans-[Re(PR<sub>3</sub>)<sub>2</sub>(Schiff
 base)]<sup>+</sup> complexes.
;
_journal_issue 34
_journal_name_full 'Dalton transactions (Cambridge, England : 2003)'
_journal_page_first 12943
_journal_page_last 12955
_journal_paper_doi 10.1039/c9dt02630d
_journal_volume 48
_journal_year 2019
_chemical_formula_moiety 'C44 H44 N2 O2 P2 Re, Cl'
_chemical_formula_sum 'C46 H52 Cl N2 O4 P2 Re'
_chemical_formula_weight 980.48
_space_group_crystal_system triclinic
_space_group_IT_number 2
_space_group_name_Hall '-P 1'
_space_group_name_H-M_alt 'P -1'
_symmetry_space_group_name_Hall '-P 1'
_symmetry_space_group_name_H-M 'P -1'
_atom_sites_solution_hydrogens geom
_audit_creation_date 2019-01-16
_audit_creation_method
;
Olex2 1.2
(compiled 2018.05.29 svn.r3508 for OlexSys, GUI svn.r5506)
;
_audit_update_record
;
2019-07-27 deposited with the CCDC.    2019-08-05 downloaded from the CCDC.
;
_cell_angle_alpha 100.0420(10)
_cell_angle_beta 91.4370(10)
_cell_angle_gamma 106.1440(10)
_cell_formula_units_Z 2
_cell_length_a 10.5691(6)
_cell_length_b 12.4434(8)
_cell_length_c 17.0828(10)
_cell_measurement_reflns_used 9810
_cell_measurement_temperature 223
_cell_measurement_theta_max 28.05
_cell_measurement_theta_min 2.27
_cell_volume 2118.6(2)
_computing_cell_refinement 'Bruker Apex3 V.2016.9-0/SAINT V8.37A'
_computing_data_collection 'Bruker Apex3 V.2016.9-0'
_computing_data_reduction 'Bruker Apex3 V.2016.9-0/SAINT V8.37A'
_computing_molecular_graphics 'Olex2 (Dolomanov et al., 2009)'
_computing_publication_material 'Olex2 (Dolomanov et al., 2009)'
_computing_structure_refinement 'ShelXL (Sheldrick, 2015)'
_computing_structure_solution 'ShelXT (Sheldrick, 2015)'
_diffrn_ambient_temperature 223
_diffrn_measured_fraction_theta_full 1.000
_diffrn_measured_fraction_theta_max 0.995
_diffrn_measurement_device_type 'Bruker APEX II area detector'
_diffrn_measurement_method 'omega and phi scans'
_diffrn_radiation_monochromator graphite
_diffrn_radiation_type MoK\a
_diffrn_radiation_wavelength 0.71073
_diffrn_reflns_av_R_equivalents 0.0487
_diffrn_reflns_av_unetI/netI 0.0425
_diffrn_reflns_Laue_measured_fraction_full 1.000
_diffrn_reflns_Laue_measured_fraction_max 0.995
_diffrn_reflns_limit_h_max 15
_diffrn_reflns_limit_h_min -15
_diffrn_reflns_limit_k_max 18
_diffrn_reflns_limit_k_min -18
_diffrn_reflns_limit_l_max 25
_diffrn_reflns_limit_l_min -25
_diffrn_reflns_number 74295
_diffrn_reflns_point_group_measured_fraction_full 1.000
_diffrn_reflns_point_group_measured_fraction_max 0.995
_diffrn_reflns_theta_full 25.242
_diffrn_reflns_theta_max 31.663
_diffrn_reflns_theta_min 1.735
_diffrn_source 'Sealed Source Mo with TRIUMPH optics'
_diffrn_standards_number 0
_exptl_absorpt_coefficient_mu 3.052
_exptl_absorpt_correction_T_max 0.7462
_exptl_absorpt_correction_T_min 0.6559
_exptl_absorpt_correction_type multi-scan
_exptl_absorpt_process_details 'Bruker AXScale'
_exptl_crystal_colour orange
_exptl_crystal_density_diffrn 1.537
_exptl_crystal_description plate
_exptl_crystal_F_000 992
_exptl_crystal_recrystallization_method 'Re-crystallisation from solvent: Methanol'
_exptl_crystal_size_max 0.12
_exptl_crystal_size_mid 0.06
_exptl_crystal_size_min 0.01
_refine_diff_density_max 1.917
_refine_diff_density_min -1.428
_refine_diff_density_rms 0.110
_refine_ls_extinction_method none
_refine_ls_goodness_of_fit_ref 1.017
_refine_ls_hydrogen_treatment constr
_refine_ls_matrix_type full
_refine_ls_number_parameters 471
_refine_ls_number_reflns 14260
_refine_ls_number_restraints 0
_refine_ls_restrained_S_all 1.017
_refine_ls_R_factor_all 0.0503
_refine_ls_R_factor_gt 0.0326
_refine_ls_shift/su_max 0.003
_refine_ls_shift/su_mean 0.000
_refine_ls_structure_factor_coef Fsqd
_refine_ls_weighting_details 'w=1/[\s^2^(Fo^2^)+(0.0354P)^2^+0.9305P] where P=(Fo^2^+2Fc^2^)/3'
_refine_ls_weighting_scheme calc
_refine_ls_wR_factor_gt 0.0667
_refine_ls_wR_factor_ref 0.0722
_reflns_Friedel_coverage 0.000
_reflns_number_gt 11623
_reflns_number_total 14260
_reflns_threshold_expression 'I > 2\s(I)'
_cod_data_source_file c9dt02630d2.cif
_cod_data_source_block s1_sq
_cod_depositor_comments 'Adding full bibliography for 7700769--7700776.cif.'
_cod_database_code 7700773
_shelx_shelxl_version_number 2017/1
_shelx_space_group_comment
;
The symmetry employed for this shelxl refinement is uniquely defined
by the following loop, which should always be used as a source of
symmetry information in preference to the above space-group names.
They are only intended as comments.
;
_olex2_refinement_description
;
1. Fixed Uiso
 At 1.2 times of:
  All C(H) groups, All C(H,H) groups
 At 1.5 times of:
  All C(H,H,H) groups
2.a Secondary CH2 refined with riding coordinates:
 C8(H8A,H8B), C43(H43A,H43B), C29(H29A,H29B), C9(H9A,H9B)
2.b Aromatic/amide H refined with riding coordinates:
 C7(H7), C15(H15), C10(H10), C32(H32), C18(H18), C38(H38), C35(H35), C28(H28),
 C42(H42), C24(H24), C2(H2), C36(H36), C39(H39), C12(H12), C22(H22), C13(H13),
 C3(H3), C27(H27), C4(H4), C25(H25), C40(H40), C34(H34), C5(H5), C14(H14),
 C19(H19), C33(H33), C26(H26), C41(H41), C20(H20), C21(H21)
2.c Idealised Me refined as rotating group:
 C44(H44A,H44B,H44C), C30(H30A,H30B,H30C)
;
_olex2_submission_special_instructions 'No special instructions were received'

loop_
_space_group_symop_operation_xyz
'x, y, z'
'-x, -y, -z'

loop_
_atom_site_label
_atom_site_type_symbol
_atom_site_fract_x
_atom_site_fract_y
_atom_site_fract_z
_atom_site_U_iso_or_equiv
_atom_site_adp_type
_atom_site_occupancy
_atom_site_site_symmetry_order
_atom_site_calc_flag
_atom_site_refinement_flags_posn
Re1 Re 0.64488(2) 0.54186(2) 0.26758(2) 0.02282(3) Uani 1 1 d .
P2 P 0.74222(7) 0.38349(6) 0.27597(4) 0.02474(13) Uani 1 1 d .
P1 P 0.54310(7) 0.69962(6) 0.26829(4) 0.02655(14) Uani 1 1 d .
O1 O 0.52568(18) 0.49147(16) 0.35302(11) 0.0289(4) Uani 1 1 d .
O2 O 0.80158(18) 0.65293(16) 0.33464(11) 0.0288(4) Uani 1 1 d .
N2 N 0.4995(2) 0.44133(19) 0.18376(13) 0.0297(5) Uani 1 1 d .
N1 N 0.7396(2) 0.5733(2) 0.16851(13) 0.0322(5) Uani 1 1 d .
C31 C 0.7952(3) 0.3689(2) 0.37509(16) 0.0279(5) Uani 1 1 d .
C37 C 0.6244(3) 0.2444(2) 0.23895(17) 0.0313(6) Uani 1 1 d .
C16 C 0.4103(3) 0.4118(2) 0.34546(18) 0.0305(6) Uani 1 1 d .
C23 C 0.5929(3) 0.8137(2) 0.35542(17) 0.0299(6) Uani 1 1 d .
C8 C 0.6733(3) 0.4929(3) 0.09437(17) 0.0417(7) Uani 1 1 d .
H8A H 0.704055 0.424704 0.087218 0.050 Uiso 1 1 calc R
H8B H 0.694447 0.529261 0.047968 0.050 Uiso 1 1 calc R
C1 C 0.8894(3) 0.7379(2) 0.31072(19) 0.0329(6) Uani 1 1 d .
C43 C 0.8883(3) 0.3824(3) 0.22026(18) 0.0374(7) Uani 1 1 d .
H43A H 0.904929 0.308136 0.216988 0.045 Uiso 1 1 calc R
H43B H 0.870359 0.392206 0.165789 0.045 Uiso 1 1 calc R
C11 C 0.3415(3) 0.3533(2) 0.2709(2) 0.0346(6) Uani 1 1 d .
C17 C 0.5718(3) 0.7702(3) 0.18304(18) 0.0362(7) Uani 1 1 d .
C29 C 0.3633(3) 0.6495(3) 0.2711(2) 0.0382(7) Uani 1 1 d .
H29A H 0.326436 0.595688 0.221465 0.046 Uiso 1 1 calc R
H29B H 0.343502 0.607809 0.315070 0.046 Uiso 1 1 calc R
C7 C 0.8477(3) 0.6521(3) 0.1635(2) 0.0398(7) Uani 1 1 d .
H7 H 0.881887 0.653435 0.113306 0.048 Uiso 1 1 calc R
C15 C 0.3532(3) 0.3848(3) 0.4153(2) 0.0394(7) Uani 1 1 d .
H15 H 0.398014 0.422915 0.465001 0.047 Uiso 1 1 calc R
C6 C 0.9186(3) 0.7377(3) 0.2299(2) 0.0372(7) Uani 1 1 d .
C10 C 0.3872(3) 0.3723(3) 0.19524(19) 0.0373(7) Uani 1 1 d .
H10 H 0.331306 0.331290 0.149769 0.045 Uiso 1 1 calc R
C32 C 0.7897(4) 0.4458(3) 0.44233(18) 0.0446(8) Uani 1 1 d .
H32 H 0.757198 0.507726 0.438027 0.054 Uiso 1 1 calc R
C18 C 0.4772(4) 0.7424(3) 0.11827(19) 0.0480(9) Uani 1 1 d .
H18 H 0.393287 0.691588 0.120095 0.058 Uiso 1 1 calc R
C38 C 0.5356(3) 0.1935(2) 0.2892(2) 0.0364(6) Uani 1 1 d .
H38 H 0.539881 0.228866 0.342886 0.044 Uiso 1 1 calc R
C35 C 0.8856(3) 0.2653(3) 0.4575(2) 0.0447(8) Uani 1 1 d .
H35 H 0.918922 0.203877 0.462059 0.054 Uiso 1 1 calc R
C9 C 0.5254(3) 0.4605(3) 0.10188(17) 0.0406(7) Uani 1 1 d .
H9A H 0.490010 0.521691 0.090779 0.049 Uiso 1 1 calc R
H9B H 0.481761 0.391057 0.063193 0.049 Uiso 1 1 calc R
C28 C 0.6082(3) 0.7846(3) 0.42927(18) 0.0404(7) Uani 1 1 d .
H28 H 0.598397 0.708206 0.432881 0.048 Uiso 1 1 calc R
C42 C 0.6181(4) 0.1907(3) 0.15935(19) 0.0462(8) Uani 1 1 d .
H42 H 0.678344 0.223506 0.124576 0.055 Uiso 1 1 calc R
C24 C 0.6062(3) 0.9269(3) 0.3518(2) 0.0425(7) Uani 1 1 d .
H24 H 0.594922 0.947840 0.302383 0.051 Uiso 1 1 calc R
C2 C 0.9573(3) 0.8322(3) 0.3687(2) 0.0433(8) Uani 1 1 d .
H2 H 0.940112 0.833530 0.422558 0.052 Uiso 1 1 calc R
C36 C 0.8439(3) 0.2779(3) 0.38284(19) 0.0401(7) Uani 1 1 d .
H36 H 0.848509 0.224751 0.337356 0.048 Uiso 1 1 calc R
C39 C 0.4401(3) 0.0905(3) 0.2608(2) 0.0492(9) Uani 1 1 d .
H39 H 0.380173 0.056453 0.295215 0.059 Uiso 1 1 calc R
C12 C 0.2187(3) 0.2707(3) 0.2713(2) 0.0472(8) Uani 1 1 d .
H12 H 0.171994 0.231084 0.222486 0.057 Uiso 1 1 calc R
C22 C 0.6950(4) 0.8459(3) 0.1784(2) 0.0493(9) Uani 1 1 d .
H22 H 0.758424 0.866564 0.222077 0.059 Uiso 1 1 calc R
C13 C 0.1662(3) 0.2470(3) 0.3408(3) 0.0526(9) Uani 1 1 d .
H13 H 0.084274 0.191838 0.339456 0.063 Uiso 1 1 calc R
C44 C 1.0110(3) 0.4754(3) 0.2583(2) 0.0472(8) Uani 1 1 d .
H44A H 1.082573 0.476757 0.223678 0.071 Uiso 1 1 calc GR
H44B H 1.036339 0.460244 0.309374 0.071 Uiso 1 1 calc GR
H44C H 0.992627 0.548479 0.266239 0.071 Uiso 1 1 calc GR
C3 C 1.0495(3) 0.9232(3) 0.3475(3) 0.0549(10) Uani 1 1 d .
H3 H 1.092784 0.986614 0.386943 0.066 Uiso 1 1 calc R
C27 C 0.6380(4) 0.8684(3) 0.4978(2) 0.0530(9) Uani 1 1 d .
H27 H 0.647968 0.848508 0.547685 0.064 Uiso 1 1 calc R
C4 C 1.0789(3) 0.9222(3) 0.2687(3) 0.0583(11) Uani 1 1 d .
H4 H 1.142045 0.984376 0.254866 0.070 Uiso 1 1 calc R
C25 C 0.6361(4) 1.0088(3) 0.4206(2) 0.0550(10) Uani 1 1 d .
H25 H 0.645015 1.085330 0.417809 0.066 Uiso 1 1 calc R
C40 C 0.4335(4) 0.0385(3) 0.1822(3) 0.0614(11) Uani 1 1 d .
H40 H 0.368768 -0.030886 0.162807 0.074 Uiso 1 1 calc R
C34 C 0.8790(3) 0.3410(3) 0.52449(19) 0.0476(9) Uani 1 1 d .
H34 H 0.905849 0.331299 0.575015 0.057 Uiso 1 1 calc R
C5 C 1.0160(3) 0.8310(3) 0.2116(3) 0.0494(9) Uani 1 1 d .
H5 H 1.038033 0.830046 0.158584 0.059 Uiso 1 1 calc R
C14 C 0.2340(3) 0.3045(3) 0.4132(3) 0.0504(9) Uani 1 1 d .
H14 H 0.198004 0.288392 0.461089 0.061 Uiso 1 1 calc R
C19 C 0.5089(6) 0.7907(4) 0.0513(2) 0.0657(13) Uani 1 1 d .
H19 H 0.444583 0.774377 0.008532 0.079 Uiso 1 1 calc R
C30 C 0.2934(3) 0.7432(3) 0.2816(3) 0.0527(9) Uani 1 1 d .
H30A H 0.312786 0.785835 0.238759 0.079 Uiso 1 1 calc GR
H30B H 0.324311 0.794204 0.332389 0.079 Uiso 1 1 calc GR
H30C H 0.198749 0.708899 0.280240 0.079 Uiso 1 1 calc GR
C33 C 0.8321(5) 0.4322(4) 0.5168(2) 0.0627(11) Uani 1 1 d .
H33 H 0.828898 0.485598 0.562386 0.075 Uiso 1 1 calc R
C26 C 0.6528(4) 0.9795(3) 0.4929(2) 0.0578(10) Uani 1 1 d .
H26 H 0.674631 1.036047 0.539343 0.069 Uiso 1 1 calc R
C41 C 0.5215(5) 0.0880(3) 0.1324(2) 0.0610(11) Uani 1 1 d .
H41 H 0.516591 0.051772 0.078787 0.073 Uiso 1 1 calc R
C20 C 0.6313(6) 0.8612(5) 0.0464(3) 0.0766(15) Uani 1 1 d .
H20 H 0.652064 0.889598 -0.000634 0.092 Uiso 1 1 calc R
C21 C 0.7256(5) 0.8913(4) 0.1103(3) 0.0724(14) Uani 1 1 d .
H21 H 0.809221 0.941923 0.107566 0.087 Uiso 1 1 calc R
Cl1 Cl 0.1545(2) 0.4160(3) 0.06697(12) 0.1882(14) Uani 1 1 d .

loop_
_atom_site_aniso_label
_atom_site_aniso_U_11
_atom_site_aniso_U_22
_atom_site_aniso_U_33
_atom_site_aniso_U_23
_atom_site_aniso_U_13
_atom_site_aniso_U_12
Re1 0.02569(5) 0.02291(5) 0.02070(5) 0.00579(3) -0.00034(3) 0.00750(4)
P2 0.0277(3) 0.0267(3) 0.0227(3) 0.0063(3) 0.0014(2) 0.0115(3)
P1 0.0288(3) 0.0249(3) 0.0283(3) 0.0073(3) -0.0013(3) 0.0104(3)
O1 0.0263(9) 0.0289(10) 0.0295(10) 0.0071(8) 0.0017(7) 0.0037(8)
O2 0.0270(9) 0.0256(9) 0.0311(10) 0.0072(8) -0.0035(7) 0.0027(7)
N2 0.0373(12) 0.0257(11) 0.0270(11) 0.0021(9) -0.0061(9) 0.0133(10)
N1 0.0420(13) 0.0361(13) 0.0241(11) 0.0114(10) 0.0044(10) 0.0167(11)
C31 0.0263(12) 0.0328(14) 0.0270(13) 0.0113(11) 0.0002(10) 0.0089(11)
C37 0.0387(14) 0.0242(13) 0.0333(14) 0.0034(11) -0.0060(12) 0.0148(11)
C16 0.0268(12) 0.0235(13) 0.0450(16) 0.0108(12) 0.0033(11) 0.0107(10)
C23 0.0319(13) 0.0274(13) 0.0318(14) 0.0060(11) 0.0000(11) 0.0107(11)
C8 0.061(2) 0.0459(18) 0.0222(13) 0.0058(13) 0.0050(13) 0.0216(16)
C1 0.0236(12) 0.0289(14) 0.0494(17) 0.0158(13) -0.0017(12) 0.0083(11)
C43 0.0381(15) 0.0485(19) 0.0334(15) 0.0122(13) 0.0108(12) 0.0218(14)
C11 0.0287(13) 0.0247(14) 0.0512(18) 0.0085(12) -0.0024(12) 0.0085(11)
C17 0.0489(17) 0.0370(16) 0.0324(14) 0.0128(12) 0.0035(13) 0.0242(14)
C29 0.0299(14) 0.0332(16) 0.0526(19) 0.0098(14) 0.0006(13) 0.0098(12)
C7 0.0443(17) 0.0450(18) 0.0397(17) 0.0193(14) 0.0144(14) 0.0203(15)
C15 0.0358(15) 0.0391(17) 0.0484(18) 0.0164(14) 0.0127(13) 0.0132(13)
C6 0.0280(13) 0.0382(16) 0.0526(19) 0.0227(14) 0.0084(13) 0.0122(12)
C10 0.0353(15) 0.0293(15) 0.0435(17) -0.0018(13) -0.0124(13) 0.0097(12)
C32 0.064(2) 0.053(2) 0.0285(15) 0.0087(14) -0.0002(14) 0.0354(18)
C18 0.074(2) 0.0411(18) 0.0352(16) 0.0055(14) -0.0083(16) 0.0294(18)
C38 0.0346(14) 0.0287(14) 0.0452(17) 0.0043(13) -0.0031(13) 0.0101(12)
C35 0.0463(18) 0.0463(19) 0.0505(19) 0.0209(16) -0.0045(15) 0.0215(15)
C9 0.0549(19) 0.0414(17) 0.0251(14) 0.0018(12) -0.0084(13) 0.0170(15)
C28 0.0568(19) 0.0337(16) 0.0329(15) 0.0051(13) 0.0018(14) 0.0176(14)
C42 0.074(2) 0.0355(17) 0.0319(16) 0.0035(13) -0.0064(15) 0.0224(17)
C24 0.0499(18) 0.0315(16) 0.0477(19) 0.0093(14) -0.0021(15) 0.0139(14)
C2 0.0348(15) 0.0336(16) 0.059(2) 0.0109(15) -0.0102(14) 0.0053(13)
C36 0.0515(18) 0.0403(17) 0.0358(16) 0.0090(13) -0.0026(14) 0.0245(15)
C39 0.0430(18) 0.0339(17) 0.070(2) 0.0117(16) -0.0083(17) 0.0096(14)
C12 0.0342(16) 0.0320(16) 0.072(2) 0.0054(16) -0.0054(16) 0.0067(13)
C22 0.0492(19) 0.060(2) 0.057(2) 0.0330(18) 0.0127(16) 0.0308(17)
C13 0.0342(16) 0.0360(18) 0.089(3) 0.0219(19) 0.0158(18) 0.0054(14)
C44 0.0333(16) 0.056(2) 0.056(2) 0.0181(17) 0.0098(15) 0.0147(15)
C3 0.0370(17) 0.0326(17) 0.089(3) 0.0113(18) -0.0135(18) 0.0017(14)
C27 0.076(3) 0.057(2) 0.0318(16) 0.0000(15) -0.0041(16) 0.033(2)
C4 0.0321(16) 0.046(2) 0.100(3) 0.035(2) 0.0069(19) 0.0046(15)
C25 0.067(2) 0.0314(17) 0.064(2) 0.0002(16) -0.0104(19) 0.0166(17)
C40 0.072(3) 0.0275(17) 0.076(3) 0.0057(18) -0.031(2) 0.0060(17)
C34 0.0525(19) 0.073(2) 0.0297(15) 0.0214(16) -0.0016(14) 0.0313(18)
C5 0.0329(16) 0.050(2) 0.074(3) 0.0336(19) 0.0126(16) 0.0133(15)
C14 0.0395(17) 0.046(2) 0.072(3) 0.0250(18) 0.0174(17) 0.0114(15)
C19 0.117(4) 0.069(3) 0.0309(17) 0.0094(18) -0.003(2) 0.059(3)
C30 0.0336(16) 0.0433(19) 0.084(3) 0.0121(19) 0.0043(17) 0.0163(15)
C33 0.094(3) 0.081(3) 0.0257(16) 0.0014(17) -0.0059(18) 0.052(3)
C26 0.072(3) 0.046(2) 0.051(2) -0.0130(17) -0.0118(19) 0.0250(19)
C41 0.100(3) 0.0339(18) 0.045(2) -0.0054(16) -0.026(2) 0.022(2)
C20 0.115(4) 0.098(4) 0.055(3) 0.047(3) 0.036(3) 0.071(3)
C21 0.072(3) 0.093(3) 0.086(3) 0.064(3) 0.036(2) 0.047(3)
Cl1 0.0986(12) 0.405(4) 0.1011(13) 0.124(2) 0.0309(11) 0.089(2)

loop_
_atom_type_symbol
_atom_type_description
_atom_type_scat_dispersion_real
_atom_type_scat_dispersion_imag
_atom_type_scat_source
C C 0.0033 0.0016 'International Tables Vol C Tables 4.2.6.8 and 6.1.1.4'
H H 0.0000 0.0000 'International Tables Vol C Tables 4.2.6.8 and 6.1.1.4'
N N 0.0061 0.0033 'International Tables Vol C Tables 4.2.6.8 and 6.1.1.4'
O O 0.0106 0.0060 'International Tables Vol C Tables 4.2.6.8 and 6.1.1.4'
P P 0.1023 0.0942 'International Tables Vol C Tables 4.2.6.8 and 6.1.1.4'
Cl Cl 0.1484 0.1585 'International Tables Vol C Tables 4.2.6.8 and 6.1.1.4'
Re Re -1.0185 7.2310 'International Tables Vol C Tables 4.2.6.8 and 6.1.1.4'

loop_
_geom_angle_atom_site_label_1
_geom_angle_atom_site_label_2
_geom_angle_atom_site_label_3
_geom_angle
P1 Re1 P2 176.21(2)
O1 Re1 P2 88.61(6)
O1 Re1 P1 87.90(6)
O1 Re1 N2 88.65(9)
O1 Re1 N1 170.16(8)
O2 Re1 P2 90.23(6)
O2 Re1 P1 88.97(6)
O2 Re1 O1 100.77(8)
O2 Re1 N2 170.25(8)
O2 Re1 N1 89.07(9)
N2 Re1 P2 92.52(6)
N2 Re1 P1 88.88(6)
N1 Re1 P2 91.11(7)
N1 Re1 P1 92.58(7)
N1 Re1 N2 81.53(10)
C31 P2 Re1 117.21(9)
C31 P2 C43 102.82(13)
C37 P2 Re1 112.00(9)
C37 P2 C31 102.06(13)
C37 P2 C43 104.75(14)
C43 P2 Re1 116.29(10)
C23 P1 Re1 114.86(9)
C23 P1 C29 103.02(14)
C17 P1 Re1 115.35(10)
C17 P1 C23 105.24(14)
C17 P1 C29 105.91(15)
C29 P1 Re1 111.36(10)
C16 O1 Re1 129.01(18)
C1 O2 Re1 125.77(17)
C10 N2 Re1 127.9(2)
C10 N2 C9 118.6(2)
C9 N2 Re1 113.21(19)
C8 N1 Re1 113.37(19)
C7 N1 Re1 128.0(2)
C7 N1 C8 118.7(3)
C32 C31 P2 122.0(2)
C32 C31 C36 118.9(3)
C36 C31 P2 119.1(2)
C38 C37 P2 119.7(2)
C38 C37 C42 119.3(3)
C42 C37 P2 120.9(3)
O1 C16 C11 123.7(3)
O1 C16 C15 117.8(3)
C15 C16 C11 118.5(3)
C28 C23 P1 118.3(2)
C28 C23 C24 118.9(3)
C24 C23 P1 122.7(2)
N1 C8 H8A 110.0
N1 C8 H8B 110.0
N1 C8 C9 108.3(2)
H8A C8 H8B 108.4
C9 C8 H8A 110.0
C9 C8 H8B 110.0
O2 C1 C6 123.6(3)
O2 C1 C2 117.9(3)
C2 C1 C6 118.5(3)
P2 C43 H43A 109.1
P2 C43 H43B 109.1
H43A C43 H43B 107.8
C44 C43 P2 112.7(2)
C44 C43 H43A 109.1
C44 C43 H43B 109.1
C16 C11 C10 124.6(3)
C12 C11 C16 118.0(3)
C12 C11 C10 117.4(3)
C18 C17 P1 121.5(3)
C22 C17 P1 119.3(2)
C22 C17 C18 118.9(3)
P1 C29 H29A 108.5
P1 C29 H29B 108.5
H29A C29 H29B 107.5
C30 C29 P1 115.1(2)
C30 C29 H29A 108.5
C30 C29 H29B 108.5
N1 C7 H7 117.9
N1 C7 C6 124.2(3)
C6 C7 H7 117.9
C16 C15 H15 119.1
C14 C15 C16 121.8(3)
C14 C15 H15 119.1
C1 C6 C7 124.3(3)
C5 C6 C1 118.8(3)
C5 C6 C7 116.7(3)
N2 C10 C11 125.6(3)
N2 C10 H10 117.2
C11 C10 H10 117.2
C31 C32 H32 119.9
C31 C32 C33 120.2(3)
C33 C32 H32 119.9
C17 C18 H18 120.4
C19 C18 C17 119.2(4)
C19 C18 H18 120.4
C37 C38 H38 119.7
C37 C38 C39 120.5(3)
C39 C38 H38 119.7
C36 C35 H35 119.5
C34 C35 H35 119.5
C34 C35 C36 120.9(3)
N2 C9 C8 109.0(2)
N2 C9 H9A 109.9
N2 C9 H9B 109.9
C8 C9 H9A 109.9
C8 C9 H9B 109.9
H9A C9 H9B 108.3
C23 C28 H28 120.0
C27 C28 C23 120.0(3)
C27 C28 H28 120.0
C37 C42 H42 120.5
C41 C42 C37 119.0(4)
C41 C42 H42 120.5
C23 C24 H24 119.9
C25 C24 C23 120.1(3)
C25 C24 H24 119.9
C1 C2 H2 119.7
C3 C2 C1 120.6(4)
C3 C2 H2 119.7
C31 C36 H36 119.9
C35 C36 C31 120.2(3)
C35 C36 H36 119.9
C38 C39 H39 120.0
C40 C39 C38 119.9(4)
C40 C39 H39 120.0
C11 C12 H12 119.1
C13 C12 C11 121.8(3)
C13 C12 H12 119.1
C17 C22 H22 119.5
C21 C22 C17 120.9(4)
C21 C22 H22 119.5
C12 C13 H13 120.1
C12 C13 C14 119.8(3)
C14 C13 H13 120.1
C43 C44 H44A 109.5
C43 C44 H44B 109.5
C43 C44 H44C 109.5
H44A C44 H44B 109.5
H44A C44 H44C 109.5
H44B C44 H44C 109.5
C2 C3 H3 119.6
C2 C3 C4 120.8(4)
C4 C3 H3 119.6
C28 C27 H27 119.8
C26 C27 C28 120.3(3)
C26 C27 H27 119.8
C3 C4 H4 120.2
C5 C4 C3 119.6(3)
C5 C4 H4 120.2
C24 C25 H25 119.8
C26 C25 C24 120.5(3)
C26 C25 H25 119.8
C39 C40 H40 120.1
C41 C40 C39 119.8(3)
C41 C40 H40 120.1
C35 C34 H34 120.5
C35 C34 C33 118.9(3)
C33 C34 H34 120.5
C6 C5 H5 119.2
C4 C5 C6 121.7(4)
C4 C5 H5 119.2
C15 C14 C13 120.2(4)
C15 C14 H14 119.9
C13 C14 H14 119.9
C18 C19 H19 119.4
C20 C19 C18 121.2(4)
C20 C19 H19 119.4
C29 C30 H30A 109.5
C29 C30 H30B 109.5
C29 C30 H30C 109.5
H30A C30 H30B 109.5
H30A C30 H30C 109.5
H30B C30 H30C 109.5
C32 C33 H33 119.6
C34 C33 C32 120.8(3)
C34 C33 H33 119.6
C27 C26 C25 120.2(3)
C27 C26 H26 119.9
C25 C26 H26 119.9
C42 C41 H41 119.3
C40 C41 C42 121.3(4)
C40 C41 H41 119.3
C19 C20 H20 119.8
C19 C20 C21 120.4(4)
C21 C20 H20 119.8
C22 C21 H21 120.4
C20 C21 C22 119.2(4)
C20 C21 H21 120.4

loop_
_geom_bond_atom_site_label_1
_geom_bond_atom_site_label_2
_geom_bond_distance
Re1 P2 2.4862(7)
Re1 P1 2.4854(7)
Re1 O1 2.0206(19)
Re1 O2 2.0111(18)
Re1 N2 2.043(2)
Re1 N1 2.029(2)
P2 C31 1.825(3)
P2 C37 1.823(3)
P2 C43 1.836(3)
P1 C23 1.821(3)
P1 C17 1.818(3)
P1 C29 1.832(3)
O1 C16 1.328(3)
O2 C1 1.331(3)
N2 C10 1.299(4)
N2 C9 1.479(4)
N1 C8 1.490(4)
N1 C7 1.298(4)
C31 C32 1.374(4)
C31 C36 1.393(4)
C37 C38 1.385(4)
C37 C42 1.398(4)
C16 C11 1.420(4)
C16 C15 1.402(4)
C23 C28 1.389(4)
C23 C24 1.390(4)
C8 H8A 0.9800
C8 H8B 0.9800
C8 C9 1.517(5)
C1 C6 1.422(4)
C1 C2 1.402(4)
C43 H43A 0.9800
C43 H43B 0.9800
C43 C44 1.518(5)
C11 C10 1.426(5)
C11 C12 1.415(4)
C17 C18 1.401(4)
C17 C22 1.393(5)
C29 H29A 0.9800
C29 H29B 0.9800
C29 C30 1.533(4)
C7 H7 0.9400
C7 C6 1.440(5)
C15 H15 0.9400
C15 C14 1.368(5)
C6 C5 1.408(4)
C10 H10 0.9400
C32 H32 0.9400
C32 C33 1.391(4)
C18 H18 0.9400
C18 C19 1.390(5)
C38 H38 0.9400
C38 C39 1.392(4)
C35 H35 0.9400
C35 C36 1.387(4)
C35 C34 1.367(5)
C9 H9A 0.9800
C9 H9B 0.9800
C28 H28 0.9400
C28 C27 1.389(5)
C42 H42 0.9400
C42 C41 1.391(5)
C24 H24 0.9400
C24 C25 1.380(5)
C2 H2 0.9400
C2 C3 1.382(5)
C36 H36 0.9400
C39 H39 0.9400
C39 C40 1.375(6)
C12 H12 0.9400
C12 C13 1.367(5)
C22 H22 0.9400
C22 C21 1.386(5)
C13 H13 0.9400
C13 C14 1.385(6)
C44 H44A 0.9700
C44 H44B 0.9700
C44 H44C 0.9700
C3 H3 0.9400
C3 C4 1.389(6)
C27 H27 0.9400
C27 C26 1.365(5)
C4 H4 0.9400
C4 C5 1.357(6)
C25 H25 0.9400
C25 C26 1.367(5)
C40 H40 0.9400
C40 C41 1.369(6)
C34 H34 0.9400
C34 C33 1.382(5)
C5 H5 0.9400
C14 H14 0.9400
C19 H19 0.9400
C19 C20 1.359(7)
C30 H30A 0.9700
C30 H30B 0.9700
C30 H30C 0.9700
C33 H33 0.9400
C26 H26 0.9400
C41 H41 0.9400
C20 H20 0.9400
C20 C21 1.386(7)
C21 H21 0.9400

loop_
_geom_torsion_atom_site_label_1
_geom_torsion_atom_site_label_2
_geom_torsion_atom_site_label_3
_geom_torsion_atom_site_label_4
_geom_torsion
Re1 P2 C31 C32 -4.0(3)
Re1 P2 C31 C36 176.7(2)
Re1 P2 C37 C38 -84.3(2)
Re1 P2 C37 C42 92.6(2)
Re1 P2 C43 C44 72.4(2)
Re1 P1 C23 C28 -38.8(3)
Re1 P1 C23 C24 146.2(2)
Re1 P1 C17 C18 98.5(3)
Re1 P1 C17 C22 -75.5(3)
Re1 P1 C29 C30 173.1(2)
Re1 O1 C16 C11 -6.9(4)
Re1 O1 C16 C15 173.54(19)
Re1 O2 C1 C6 -26.2(4)
Re1 O2 C1 C2 154.5(2)
Re1 N2 C10 C11 0.6(4)
Re1 N2 C9 C8 32.2(3)
Re1 N1 C8 C9 33.5(3)
Re1 N1 C7 C6 -3.1(4)
P2 C31 C32 C33 -179.4(3)
P2 C31 C36 C35 179.6(3)
P2 C37 C38 C39 176.3(2)
P2 C37 C42 C41 -176.1(3)
P1 C23 C28 C27 -176.0(3)
P1 C23 C24 C25 175.9(3)
P1 C17 C18 C19 -173.8(3)
P1 C17 C22 C21 172.6(3)
O1 C16 C11 C10 0.1(4)
O1 C16 C11 C12 -179.6(3)
O1 C16 C15 C14 179.4(3)
O2 C1 C6 C7 6.9(4)
O2 C1 C6 C5 -178.3(3)
O2 C1 C2 C3 -179.8(3)
N1 C8 C9 N2 -41.5(3)
N1 C7 C6 C1 8.6(5)
N1 C7 C6 C5 -166.2(3)
C31 P2 C37 C38 41.9(2)
C31 P2 C37 C42 -141.2(2)
C31 P2 C43 C44 -57.1(3)
C31 C32 C33 C34 -0.7(6)
C37 P2 C31 C32 -126.7(3)
C37 P2 C31 C36 54.0(3)
C37 P2 C43 C44 -163.4(2)
C37 C38 C39 C40 0.0(5)
C37 C42 C41 C40 -0.4(5)
C16 C11 C10 N2 3.2(5)
C16 C11 C12 C13 0.1(5)
C16 C15 C14 C13 0.2(5)
C23 P1 C17 C18 -133.8(3)
C23 P1 C17 C22 52.2(3)
C23 P1 C29 C30 49.5(3)
C23 C28 C27 C26 -0.2(6)
C23 C24 C25 C26 0.0(6)
C8 N1 C7 C6 177.5(3)
C1 C6 C5 C4 -2.3(5)
C1 C2 C3 C4 -1.5(5)
C43 P2 C31 C32 124.9(3)
C43 P2 C31 C36 -54.4(3)
C43 P2 C37 C38 148.8(2)
C43 P2 C37 C42 -34.3(3)
C11 C16 C15 C14 -0.2(4)
C11 C12 C13 C14 -0.1(5)
C17 P1 C23 C28 -166.8(2)
C17 P1 C23 C24 18.2(3)
C17 P1 C29 C30 -60.7(3)
C17 C18 C19 C20 2.3(6)
C17 C22 C21 C20 0.5(6)
C29 P1 C23 C28 82.4(3)
C29 P1 C23 C24 -92.5(3)
C29 P1 C17 C18 -25.2(3)
C29 P1 C17 C22 160.9(3)
C7 N1 C8 C9 -147.1(3)
C7 C6 C5 C4 172.9(3)
C15 C16 C11 C10 179.7(3)
C15 C16 C11 C12 0.0(4)
C6 C1 C2 C3 0.7(4)
C10 N2 C9 C8 -153.0(3)
C10 C11 C12 C13 -179.5(3)
C32 C31 C36 C35 0.2(5)
C18 C17 C22 C21 -1.5(5)
C18 C19 C20 C21 -3.5(7)
C38 C37 C42 C41 0.8(5)
C38 C39 C40 C41 0.4(5)
C35 C34 C33 C32 1.3(6)
C9 N2 C10 C11 -173.3(3)
C28 C23 C24 C25 0.9(5)
C28 C27 C26 C25 1.2(6)
C42 C37 C38 C39 -0.6(4)
C24 C23 C28 C27 -0.8(5)
C24 C25 C26 C27 -1.1(6)
C2 C1 C6 C7 -173.7(3)
C2 C1 C6 C5 1.1(4)
C2 C3 C4 C5 0.3(5)
C36 C31 C32 C33 -0.1(5)
C36 C35 C34 C33 -1.2(6)
C39 C40 C41 C42 -0.2(6)
C12 C11 C10 N2 -177.2(3)
C12 C13 C14 C15 0.0(5)
C22 C17 C18 C19 0.2(5)
C3 C4 C5 C6 1.6(5)
C34 C35 C36 C31 0.4(5)
C19 C20 C21 C22 2.0(7)
